data_1570635
loop_
_publ_author_name
'Charman, Rex S. C.'
'Evans, Nick J.'
'English, Laura E.'
'Neale, Samuel E.'
'Vasko, Petra'
'Mahon, Mary F.'
'Liptrot, David J.'

_publ_section_title
;
 The structures and reactivity of NHC-supported copper(i) triphenylgermyls
;
_journal_issue 2
_journal_name_full 'Chemical Science'
_journal_page_first 584
_journal_page_last 593
_journal_paper_doi 10.1039/D3SC05862J
_journal_volume 15
_journal_year 2024
_chemical_formula_moiety '2(C46 H51 Cu Ge N2 S2)'
_chemical_formula_sum 'C92 H102 Cu2 Ge2 N4 S4'
_chemical_formula_weight 1664.27
_space_group_crystal_system triclinic
_space_group_IT_number 2
_space_group_name_Hall '-P 1'
_space_group_name_H-M_alt 'P -1'
_atom_sites_solution_hydrogens geom
_audit_creation_date 2023-11-28
_audit_creation_method
;
Olex2 1.5
(compiled 2023.08.24 svn.re1ec1418 for OlexSys, GUI svn.r6817)
;
_audit_update_record
;
2023-11-28 deposited with the CCDC.	2023-12-01 downloaded from the CCDC.
;
_cell_angle_alpha 66.024(4)
_cell_angle_beta 81.401(3)
_cell_angle_gamma 69.363(4)
_cell_formula_units_Z 2
_cell_length_a 13.1905(5)
_cell_length_b 18.6418(7)
_cell_length_c 20.1369(10)
_cell_measurement_reflns_used 14106
_cell_measurement_temperature 150.01(10)
_cell_measurement_theta_max 72.4580
_cell_measurement_theta_min 4.2670
_cell_volume 4233.9(4)
_computing_cell_refinement 'CrysAlisPro 1.171.41.93a (Rigaku OD, 2020)'
_computing_data_collection 'CrysAlisPro 1.171.41.93a (Rigaku OD, 2020)'
_computing_data_reduction 'CrysAlisPro 1.171.41.93a (Rigaku OD, 2020)'
_computing_molecular_graphics 'Olex2 1.5 (Dolomanov et al., 2009)'
_computing_publication_material 'Olex2 1.5 (Dolomanov et al., 2009)'
_computing_structure_refinement 'SHELXL 2019/3 (Sheldrick, 2015)'
_computing_structure_solution 'SHELXT 2014/5 (Sheldrick, 2014)'
_diffrn_ambient_temperature 150.15
_diffrn_detector_area_resol_mean 8.1150
_diffrn_detector_type EosS2
_diffrn_measured_fraction_theta_full 1.000
_diffrn_measured_fraction_theta_max 0.977
_diffrn_measurement_device 'four-circle diffractometer'
_diffrn_measurement_device_type 'SuperNova, Dual, Cu at home/near, EosS2'
_diffrn_measurement_method '\w scans'
_diffrn_radiation_type CuK\a
_diffrn_radiation_wavelength 1.54184
_diffrn_reflns_av_R_equivalents 0.0251
_diffrn_reflns_av_unetI/netI 0.0386
_diffrn_reflns_Laue_measured_fraction_full 1.000
_diffrn_reflns_Laue_measured_fraction_max 0.977
_diffrn_reflns_limit_h_max 16
_diffrn_reflns_limit_h_min -13
_diffrn_reflns_limit_k_max 22
_diffrn_reflns_limit_k_min -18
_diffrn_reflns_limit_l_max 24
_diffrn_reflns_limit_l_min -24
_diffrn_reflns_number 31199
_diffrn_reflns_point_group_measured_fraction_full 1.000
_diffrn_reflns_point_group_measured_fraction_max 0.977
_diffrn_reflns_theta_full 67.684
_diffrn_reflns_theta_max 72.627
_diffrn_reflns_theta_min 3.581
_exptl_absorpt_coefficient_mu 2.656
_exptl_absorpt_correction_T_max 1.00000
_exptl_absorpt_correction_T_min 0.77445
_exptl_absorpt_correction_type multi-scan
_exptl_absorpt_process_details
;
CrysAlisPro 1.171.41.93a (Rigaku Oxford Diffraction, 2020)
Empirical absorption correction using spherical harmonics,
implemented in SCALE3 ABSPACK scaling algorithm.
;
_exptl_crystal_colour colourless
_exptl_crystal_colour_primary colourless
_exptl_crystal_density_diffrn 1.305
_exptl_crystal_description block
_exptl_crystal_F_000 1736
_exptl_crystal_size_max 0.098
_exptl_crystal_size_mid 0.056
_exptl_crystal_size_min 0.044
_refine_diff_density_max 1.597
_refine_diff_density_min -0.843
_refine_diff_density_rms 0.060
_refine_ls_extinction_method none
_refine_ls_goodness_of_fit_ref 1.015
_refine_ls_hydrogen_treatment constr
_refine_ls_matrix_type full
_refine_ls_number_parameters 962
_refine_ls_number_reflns 16439
_refine_ls_number_restraints 7
_refine_ls_restrained_S_all 1.017
_refine_ls_R_factor_all 0.0469
_refine_ls_R_factor_gt 0.0383
_refine_ls_shift/su_max 0.002
_refine_ls_shift/su_mean 0.000
_refine_ls_structure_factor_coef Fsqd
_refine_ls_weighting_details 'w=1/[\s^2^(Fo^2^)+(0.0428P)^2^+2.8491P] where P=(Fo^2^+2Fc^2^)/3'
_refine_ls_weighting_scheme calc
_refine_ls_wR_factor_gt 0.0923
_refine_ls_wR_factor_ref 0.0978
_reflns_Friedel_coverage 0.000
_reflns_number_gt 14071
_reflns_number_total 16439
_reflns_threshold_expression 'I > 2\s(I)'
_cod_data_source_file d3sc05862j2.cif
_cod_data_source_block s22djl20
_cod_original_cell_volume 4233.9(3)
_cod_database_code 1570635
_shelx_shelxl_version_number 2019/3
_shelx_space_group_comment
;
The symmetry employed for this shelxl refinement is uniquely defined
by the following loop, which should always be used as a source of
symmetry information in preference to the above space-group names.
They are only intended as comments.
;
_olex2_refinement_description
;
1. Fixed Uiso
 At 1.2 times of:
  All C(H) groups
 At 1.5 times of:
  All C(H,H,H) groups
2. Restrained distances
 C74-S4 \\sim C74-S4A
 with sigma of 0.005
3. Uiso/Uaniso restraints and constraints
S4 \\sim S4A: within 2A with sigma of 0.02 and sigma for terminal atoms of
0.005 within 2A
4. Others
 Fixed Sof: S4(0.6) S4A(0.4)
5.a Ternary CH refined with riding coordinates:
 C10(H10), C13(H13), C22(H22), C25(H25), C56(H56), C59(H59), C68(H68), C71(H71)
5.b Aromatic/amide H refined with riding coordinates:
 C2(H2), C3(H3), C6(H6), C7(H7), C8(H8), C18(H18), C19(H19), C20(H20),
 C30(H30), C31(H31), C32(H32), C33(H33), C34(H34), C36(H36), C37(H37), C38(H38),
  C39(H39), C40(H40), C42(H42), C43(H43), C44(H44), C45(H45), C46(H46),
 C48(H48), C49(H49), C52(H52), C53(H53), C54(H54), C64(H64), C65(H65), C66(H66),
  C76(H76), C77(H77), C78(H78), C79(H79), C80(H80), C82(H82), C83(H83),
 C84(H84), C85(H85), C86(H86), C88(H88), C89(H89), C90(H90), C91(H91), C92(H92)
5.c Idealised Me refined as rotating group:
 C11(H11A,H11B,H11C), C12(H12A,H12B,H12C), C14(H14A,H14B,H14C), C15(H15A,H15B,
 H15C), C23(H23A,H23B,H23C), C24(H24A,H24B,H24C), C26(H26A,H26B,H26C), C27(H27A,
 H27B,H27C), C57(H57A,H57B,H57C), C58(H58A,H58B,H58C), C60(H60A,H60B,H60C),
 C61(H61A,H61B,H61C), C69(H69A,H69B,H69C), C70(H70A,H70B,H70C), C72(H72A,H72B,
 H72C), C73(H73A,H73B,H73C)
;
_olex2_submission_special_instructions 'No special instructions were received'

loop_
_space_group_symop_operation_xyz
'x, y, z'
'-x, -y, -z'

loop_
_atom_site_label
_atom_site_type_symbol
_atom_site_fract_x
_atom_site_fract_y
_atom_site_fract_z
_atom_site_U_iso_or_equiv
_atom_site_adp_type
_atom_site_occupancy
_atom_site_site_symmetry_order
_atom_site_calc_flag
_atom_site_refinement_flags_posn
_atom_site_refinement_flags_adp
_atom_site_refinement_flags_occupancy
_atom_site_disorder_assembly
_atom_site_disorder_group
Ge1 Ge 0.71227(2) 0.60814(2) 0.24262(2) 0.02503(7) Uani 1 1 d . . . . .
Cu1 Cu 1.01502(3) 0.36395(2) 0.23427(2) 0.03238(9) Uani 1 1 d . . . . .
S1 S 0.84214(5) 0.43259(4) 0.23820(3) 0.03195(12) Uani 1 1 d . . . . .
S2 S 0.96440(5) 0.54201(5) 0.23118(4) 0.03880(14) Uani 1 1 d . . . . .
N1 N 1.19188(17) 0.28058(12) 0.16024(10) 0.0287(4) Uani 1 1 d . . . . .
N2 N 1.22403(15) 0.22387(11) 0.27411(10) 0.0241(4) Uani 1 1 d . . . . .
C1 C 1.15144(19) 0.28772(14) 0.22413(12) 0.0261(4) Uani 1 1 d . . . . .
C2 C 1.2862(2) 0.21377(15) 0.17026(13) 0.0320(5) Uani 1 1 d . . . . .
H2 H 1.328523 0.196624 0.133573 0.038 Uiso 1 1 calc R U . . .
C3 C 1.3061(2) 0.17803(15) 0.24171(13) 0.0299(5) Uani 1 1 d . . . . .
H3 H 1.365042 0.130411 0.265563 0.036 Uiso 1 1 calc R U . . .
C4 C 1.21664(18) 0.20176(14) 0.35187(12) 0.0249(4) Uani 1 1 d . . . . .
C5 C 1.1624(2) 0.14524(15) 0.39296(13) 0.0298(5) Uani 1 1 d . . . . .
C6 C 1.1615(2) 0.12137(17) 0.46822(14) 0.0392(6) Uani 1 1 d . . . . .
H6 H 1.124091 0.083963 0.497834 0.047 Uiso 1 1 calc R U . . .
C7 C 1.2140(3) 0.15102(18) 0.50049(14) 0.0431(6) Uani 1 1 d . . . . .
H7 H 1.213236 0.133273 0.551906 0.052 Uiso 1 1 calc R U . . .
C8 C 1.2674(2) 0.20629(18) 0.45849(14) 0.0374(6) Uani 1 1 d . . . . .
H8 H 1.302733 0.226528 0.481423 0.045 Uiso 1 1 calc R U . . .
C9 C 1.27060(19) 0.23307(15) 0.38279(13) 0.0293(5) Uani 1 1 d . . . . .
C10 C 1.1065(2) 0.11066(16) 0.35813(16) 0.0371(6) Uani 1 1 d . . . . .
H10 H 1.132077 0.124358 0.306506 0.044 Uiso 1 1 calc R U . . .
C11 C 0.9849(3) 0.1521(2) 0.3567(3) 0.0724(12) Uani 1 1 d . . . . .
H11A H 0.951131 0.130997 0.331593 0.109 Uiso 1 1 calc R U . . .
H11B H 0.967855 0.212190 0.331057 0.109 Uiso 1 1 calc R U . . .
H11C H 0.956866 0.139808 0.406640 0.109 Uiso 1 1 calc R U . . .
C12 C 1.1368(3) 0.01673(19) 0.3943(2) 0.0573(9) Uani 1 1 d . . . . .
H12A H 1.108667 0.001215 0.444209 0.086 Uiso 1 1 calc R U . . .
H12B H 1.215881 -0.008087 0.394959 0.086 Uiso 1 1 calc R U . . .
H12C H 1.105539 -0.003450 0.366954 0.086 Uiso 1 1 calc R U . . .
C13 C 1.3280(2) 0.29498(19) 0.33696(15) 0.0398(6) Uani 1 1 d . . . . .
H13 H 1.349124 0.287462 0.289819 0.048 Uiso 1 1 calc R U . . .
C14 C 1.2509(3) 0.3833(2) 0.3201(2) 0.0637(10) Uani 1 1 d . . . . .
H14A H 1.228069 0.392069 0.365571 0.096 Uiso 1 1 calc R U . . .
H14B H 1.187252 0.391617 0.294837 0.096 Uiso 1 1 calc R U . . .
H14C H 1.287985 0.422799 0.289127 0.096 Uiso 1 1 calc R U . . .
C15 C 1.4307(2) 0.2827(2) 0.37197(19) 0.0472(7) Uani 1 1 d . . . . .
H15A H 1.470812 0.317522 0.336664 0.071 Uiso 1 1 calc R U . . .
H15B H 1.476074 0.224351 0.387524 0.071 Uiso 1 1 calc R U . . .
H15C H 1.411343 0.298431 0.414245 0.071 Uiso 1 1 calc R U . . .
C16 C 1.1463(2) 0.33655(15) 0.08963(12) 0.0300(5) Uani 1 1 d . . . . .
C17 C 1.0583(2) 0.32676(16) 0.06686(13) 0.0337(5) Uani 1 1 d . . . . .
C18 C 1.0211(2) 0.37948(17) -0.00361(14) 0.0380(6) Uani 1 1 d . . . . .
H18 H 0.962205 0.374617 -0.021515 0.046 Uiso 1 1 calc R U . . .
C19 C 1.0681(2) 0.43838(16) -0.04771(13) 0.0365(6) Uani 1 1 d . . . . .
H19 H 1.040985 0.473546 -0.095291 0.044 Uiso 1 1 calc R U . . .
C20 C 1.1541(2) 0.44677(16) -0.02345(13) 0.0359(6) Uani 1 1 d . . . . .
H20 H 1.185433 0.487777 -0.054454 0.043 Uiso 1 1 calc R U . . .
C21 C 1.1956(2) 0.39568(15) 0.04614(13) 0.0317(5) Uani 1 1 d . . . . .
C22 C 1.0057(2) 0.26176(18) 0.11450(15) 0.0417(6) Uani 1 1 d . . . . .
H22 H 1.025986 0.244160 0.166016 0.050 Uiso 1 1 calc R U . . .
C23 C 0.8826(3) 0.2954(2) 0.1100(2) 0.0609(9) Uani 1 1 d . . . . .
H23A H 0.855851 0.344660 0.122436 0.091 Uiso 1 1 calc R U . . .
H23B H 0.852292 0.252892 0.144285 0.091 Uiso 1 1 calc R U . . .
H23C H 0.860359 0.310414 0.060561 0.091 Uiso 1 1 calc R U . . .
C24 C 1.0480(3) 0.1856(2) 0.0951(2) 0.0644(10) Uani 1 1 d . . . . .
H24A H 1.030932 0.201409 0.044310 0.097 Uiso 1 1 calc R U . . .
H24B H 1.013674 0.144439 0.126769 0.097 Uiso 1 1 calc R U . . .
H24C H 1.126678 0.161693 0.101709 0.097 Uiso 1 1 calc R U . . .
C25 C 1.2900(2) 0.40588(17) 0.07234(14) 0.0368(6) Uani 1 1 d . . . . .
H25 H 1.310568 0.361086 0.121514 0.044 Uiso 1 1 calc R U . . .
C26 C 1.2572(3) 0.4883(2) 0.0807(2) 0.0651(10) Uani 1 1 d . . . . .
H26A H 1.233056 0.533611 0.033754 0.098 Uiso 1 1 calc R U . . .
H26B H 1.319355 0.493417 0.097545 0.098 Uiso 1 1 calc R U . . .
H26C H 1.197966 0.491204 0.116281 0.098 Uiso 1 1 calc R U . . .
C27 C 1.3885(3) 0.3947(3) 0.02277(19) 0.0643(10) Uani 1 1 d . . . . .
H27A H 1.409760 0.339741 0.020705 0.096 Uiso 1 1 calc R U . . .
H27B H 1.448640 0.399877 0.041890 0.096 Uiso 1 1 calc R U . . .
H27C H 1.370638 0.437455 -0.026171 0.096 Uiso 1 1 calc R U . . .
C28 C 0.85024(19) 0.52230(14) 0.23626(12) 0.0275(5) Uani 1 1 d . . . . .
C29 C 0.58735(19) 0.58670(14) 0.22297(13) 0.0286(5) Uani 1 1 d . . . . .
C30 C 0.5426(2) 0.6210(2) 0.15427(15) 0.0419(6) Uani 1 1 d . . . . .
H30 H 0.571766 0.657830 0.114760 0.050 Uiso 1 1 calc R U . . .
C31 C 0.4556(3) 0.6019(2) 0.14290(17) 0.0508(8) Uani 1 1 d . . . . .
H31 H 0.426815 0.624842 0.095437 0.061 Uiso 1 1 calc R U . . .
C32 C 0.4105(2) 0.54995(19) 0.19996(18) 0.0453(7) Uani 1 1 d . . . . .
H32 H 0.350824 0.537318 0.191802 0.054 Uiso 1 1 calc R U . . .
C33 C 0.4524(2) 0.51665(16) 0.26851(17) 0.0414(6) Uani 1 1 d . . . . .
H33 H 0.421450 0.481132 0.307961 0.050 Uiso 1 1 calc R U . . .
C34 C 0.5399(2) 0.53483(15) 0.28018(15) 0.0360(6) Uani 1 1 d . . . . .
H34 H 0.568130 0.511673 0.327831 0.043 Uiso 1 1 calc R U . . .
C35 C 0.71599(18) 0.71711(14) 0.17478(13) 0.0274(5) Uani 1 1 d . . . . .
C36 C 0.7391(2) 0.73226(17) 0.10143(14) 0.0377(6) Uani 1 1 d . . . . .
H36 H 0.757147 0.688256 0.084836 0.045 Uiso 1 1 calc R U . . .
C37 C 0.7358(2) 0.8111(2) 0.05245(15) 0.0450(7) Uani 1 1 d . . . . .
H37 H 0.751263 0.820756 0.002508 0.054 Uiso 1 1 calc R U . . .
C38 C 0.7103(2) 0.87539(17) 0.07577(16) 0.0412(6) Uani 1 1 d . . . . .
H38 H 0.706489 0.929544 0.041813 0.049 Uiso 1 1 calc R U . . .
C39 C 0.6906(2) 0.86109(16) 0.14804(16) 0.0386(6) Uani 1 1 d . . . . .
H39 H 0.674855 0.905090 0.164351 0.046 Uiso 1 1 calc R U . . .
C40 C 0.6934(2) 0.78252(15) 0.19747(14) 0.0315(5) Uani 1 1 d . . . . .
H40 H 0.679721 0.773202 0.247483 0.038 Uiso 1 1 calc R U . . .
C41 C 0.69170(19) 0.60199(14) 0.34233(13) 0.0275(5) Uani 1 1 d . . . . .
C42 C 0.5994(2) 0.65607(17) 0.36117(15) 0.0390(6) Uani 1 1 d . . . . .
H42 H 0.548411 0.696969 0.324765 0.047 Uiso 1 1 calc R U . . .
C43 C 0.5812(3) 0.65075(19) 0.43239(16) 0.0486(7) Uani 1 1 d . . . . .
H43 H 0.518867 0.688581 0.444401 0.058 Uiso 1 1 calc R U . . .
C44 C 0.6539(3) 0.59037(19) 0.48588(15) 0.0473(7) Uani 1 1 d . . . . .
H44 H 0.641140 0.586203 0.534810 0.057 Uiso 1 1 calc R U . . .
C45 C 0.7448(3) 0.53625(18) 0.46815(15) 0.0419(6) Uani 1 1 d . . . . .
H45 H 0.794714 0.494667 0.504939 0.050 Uiso 1 1 calc R U . . .
C46 C 0.7638(2) 0.54224(15) 0.39664(14) 0.0319(5) Uani 1 1 d . . . . .
H46 H 0.827068 0.504883 0.384878 0.038 Uiso 1 1 calc R U . . .
Ge2 Ge 0.67223(2) 0.08260(2) 0.22793(2) 0.02731(7) Uani 1 1 d . . . . .
Cu2 Cu 1.02320(3) -0.11813(2) 0.30666(2) 0.02754(8) Uani 1 1 d . . . . .
S3 S 0.87956(6) -0.02277(4) 0.32183(4) 0.04338(16) Uani 1 1 d . . . . .
N3 N 1.21230(14) -0.22120(11) 0.25430(10) 0.0222(4) Uani 1 1 d . . . . .
N4 N 1.18369(15) -0.28474(11) 0.36721(10) 0.0239(4) Uani 1 1 d . . . . .
C47 C 1.14434(17) -0.21196(13) 0.30978(11) 0.0220(4) Uani 1 1 d . . . . .
C48 C 1.29284(19) -0.29771(14) 0.27624(13) 0.0279(5) Uani 1 1 d . . . . .
H48 H 1.349746 -0.318094 0.247031 0.034 Uiso 1 1 calc R U . . .
C49 C 1.27441(19) -0.33750(14) 0.34728(13) 0.0293(5) Uani 1 1 d . . . . .
H49 H 1.315943 -0.391571 0.377855 0.035 Uiso 1 1 calc R U . . .
C50 C 1.12813(18) -0.30535(13) 0.43658(12) 0.0247(4) Uani 1 1 d . . . . .
C51 C 1.0337(2) -0.32512(15) 0.44082(13) 0.0307(5) Uani 1 1 d . . . . .
C52 C 0.9802(2) -0.34337(17) 0.50793(14) 0.0362(6) Uani 1 1 d . . . . .
H52 H 0.916069 -0.357410 0.512971 0.043 Uiso 1 1 calc R U . . .
C53 C 1.0184(2) -0.34140(16) 0.56681(14) 0.0354(5) Uani 1 1 d . . . . .
H53 H 0.979961 -0.353127 0.611683 0.042 Uiso 1 1 calc R U . . .
C54 C 1.1125(2) -0.32249(15) 0.56119(13) 0.0305(5) Uani 1 1 d . . . . .
H54 H 1.138027 -0.321422 0.602360 0.037 Uiso 1 1 calc R U . . .
C55 C 1.17063(19) -0.30492(13) 0.49581(12) 0.0261(4) Uani 1 1 d . . . . .
C56 C 0.9924(2) -0.33087(19) 0.37739(15) 0.0408(6) Uani 1 1 d . . . . .
H56 H 1.033362 -0.306091 0.332985 0.049 Uiso 1 1 calc R U . . .
C57 C 0.8731(3) -0.2823(2) 0.36345(19) 0.0569(9) Uani 1 1 d . . . . .
H57A H 0.830687 -0.305589 0.405964 0.085 Uiso 1 1 calc R U . . .
H57B H 0.850654 -0.285669 0.320857 0.085 Uiso 1 1 calc R U . . .
H57C H 0.860713 -0.224085 0.354504 0.085 Uiso 1 1 calc R U . . .
C58 C 1.0171(3) -0.4220(2) 0.38985(19) 0.0576(9) Uani 1 1 d . . . . .
H58A H 1.095453 -0.450360 0.394692 0.086 Uiso 1 1 calc R U . . .
H58B H 0.991009 -0.425406 0.348456 0.086 Uiso 1 1 calc R U . . .
H58C H 0.980561 -0.448704 0.434373 0.086 Uiso 1 1 calc R U . . .
C59 C 1.2746(2) -0.28555(16) 0.49108(14) 0.0343(5) Uani 1 1 d . . . . .
H59 H 1.312073 -0.287319 0.444514 0.041 Uiso 1 1 calc R U . . .
C60 C 1.2502(4) -0.1995(2) 0.4894(3) 0.0945(18) Uani 1 1 d . . . . .
H60A H 1.212515 -0.195979 0.534312 0.142 Uiso 1 1 calc R U . . .
H60B H 1.204139 -0.158901 0.447614 0.142 Uiso 1 1 calc R U . . .
H60C H 1.318111 -0.187575 0.485116 0.142 Uiso 1 1 calc R U . . .
C61 C 1.3501(3) -0.3507(2) 0.55350(16) 0.0557(9) Uani 1 1 d . . . . .
H61A H 1.414267 -0.334925 0.551427 0.084 Uiso 1 1 calc R U . . .
H61B H 1.372248 -0.404680 0.549273 0.084 Uiso 1 1 calc R U . . .
H61C H 1.312147 -0.354310 0.599900 0.084 Uiso 1 1 calc R U . . .
C62 C 1.19589(17) -0.15902(13) 0.18145(12) 0.0228(4) Uani 1 1 d . . . . .
C63 C 1.14128(19) -0.16781(15) 0.13229(13) 0.0279(5) Uani 1 1 d . . . . .
C64 C 1.1209(2) -0.10371(17) 0.06339(13) 0.0346(5) Uani 1 1 d . . . . .
H64 H 1.083834 -0.107221 0.028424 0.042 Uiso 1 1 calc R U . . .
C65 C 1.1540(2) -0.03547(16) 0.04549(14) 0.0368(6) Uani 1 1 d . . . . .
H65 H 1.139279 0.007431 -0.001479 0.044 Uiso 1 1 calc R U . . .
C66 C 1.2084(2) -0.02926(16) 0.09572(14) 0.0342(5) Uani 1 1 d . . . . .
H66 H 1.230672 0.018001 0.082668 0.041 Uiso 1 1 calc R U . . .
C67 C 1.23101(18) -0.09109(14) 0.16486(12) 0.0262(4) Uani 1 1 d . . . . .
C68 C 1.1012(2) -0.24124(16) 0.15211(15) 0.0357(6) Uani 1 1 d . . . . .
H68 H 1.130475 -0.281907 0.201219 0.043 Uiso 1 1 calc R U . . .
C69 C 0.9790(3) -0.2148(2) 0.1578(3) 0.0729(12) Uani 1 1 d . . . . .
H69A H 0.947716 -0.174427 0.110506 0.109 Uiso 1 1 calc R U . . .
H69B H 0.954761 -0.189573 0.194055 0.109 Uiso 1 1 calc R U . . .
H69C H 0.955252 -0.263449 0.172567 0.109 Uiso 1 1 calc R U . . .
C70 C 1.1432(3) -0.2853(2) 0.0993(2) 0.0614(9) Uani 1 1 d . . . . .
H70A H 1.119794 -0.334205 0.115715 0.092 Uiso 1 1 calc R U . . .
H70B H 1.222568 -0.302516 0.097522 0.092 Uiso 1 1 calc R U . . .
H70C H 1.114384 -0.247402 0.050749 0.092 Uiso 1 1 calc R U . . .
C71 C 1.2960(2) -0.08710(16) 0.21894(13) 0.0322(5) Uani 1 1 d . . . . .
H71 H 1.279653 -0.123948 0.268603 0.039 Uiso 1 1 calc R U . . .
C72 C 1.4169(2) -0.1212(2) 0.20479(18) 0.0471(7) Uani 1 1 d . . . . .
H72A H 1.435032 -0.178290 0.208139 0.071 Uiso 1 1 calc R U . . .
H72B H 1.458213 -0.120606 0.241060 0.071 Uiso 1 1 calc R U . . .
H72C H 1.435270 -0.086729 0.156072 0.071 Uiso 1 1 calc R U . . .
C73 C 1.2678(3) -0.0007(2) 0.21897(19) 0.0527(8) Uani 1 1 d . . . . .
H73A H 1.290349 0.035489 0.172643 0.079 Uiso 1 1 calc R U . . .
H73B H 1.305525 -0.003694 0.258912 0.079 Uiso 1 1 calc R U . . .
H73C H 1.189426 0.021877 0.225392 0.079 Uiso 1 1 calc R U . . .
C74 C 0.82701(19) 0.01434(14) 0.23709(15) 0.0325(5) Uani 1 1 d D . . . .
C75 C 0.61454(19) 0.10345(14) 0.13578(14) 0.0302(5) Uani 1 1 d . . . . .
C76 C 0.5336(2) 0.07335(15) 0.13310(14) 0.0335(5) Uani 1 1 d . . . . .
H76 H 0.505428 0.041679 0.177086 0.040 Uiso 1 1 calc R U . . .
C77 C 0.4930(2) 0.08881(18) 0.06691(16) 0.0429(6) Uani 1 1 d . . . . .
H77 H 0.438160 0.067144 0.065968 0.051 Uiso 1 1 calc R U . . .
C78 C 0.5324(2) 0.13572(19) 0.00255(15) 0.0452(7) Uani 1 1 d . . . . .
H78 H 0.504086 0.146969 -0.042626 0.054 Uiso 1 1 calc R U . . .
C79 C 0.6126(3) 0.1660(2) 0.00418(16) 0.0517(8) Uani 1 1 d . . . . .
H79 H 0.640204 0.197859 -0.039954 0.062 Uiso 1 1 calc R U . . .
C80 C 0.6534(2) 0.14997(19) 0.07021(16) 0.0455(7) Uani 1 1 d . . . . .
H80 H 0.708963 0.171182 0.070689 0.055 Uiso 1 1 calc R U . . .
C81 C 0.59554(19) 0.01994(15) 0.30869(13) 0.0298(5) Uani 1 1 d . . . . .
C82 C 0.6070(3) -0.06169(17) 0.32057(15) 0.0418(6) Uani 1 1 d . . . . .
H82 H 0.653892 -0.087342 0.290145 0.050 Uiso 1 1 calc R U . . .
C83 C 0.5504(3) -0.1058(2) 0.37668(18) 0.0554(9) Uani 1 1 d . . . . .
H83 H 0.558224 -0.161224 0.384362 0.066 Uiso 1 1 calc R U . . .
C84 C 0.4821(3) -0.0684(2) 0.42150(17) 0.0552(9) Uani 1 1 d . . . . .
H84 H 0.442505 -0.098156 0.459294 0.066 Uiso 1 1 calc R U . . .
C85 C 0.4718(2) 0.0113(2) 0.41140(16) 0.0500(8) Uani 1 1 d . . . . .
H85 H 0.425947 0.036436 0.442457 0.060 Uiso 1 1 calc R U . . .
C86 C 0.5291(2) 0.05491(18) 0.35523(15) 0.0373(6) Uani 1 1 d . . . . .
H86 H 0.522386 0.109795 0.348702 0.045 Uiso 1 1 calc R U . . .
C87 C 0.65437(19) 0.18957(15) 0.23122(15) 0.0320(5) Uani 1 1 d . . . . .
C88 C 0.5828(3) 0.26186(18) 0.18476(19) 0.0489(7) Uani 1 1 d . . . . .
H88 H 0.538744 0.258770 0.153380 0.059 Uiso 1 1 calc R U . . .
C89 C 0.5747(3) 0.33891(18) 0.1836(2) 0.0552(8) Uani 1 1 d . . . . .
H89 H 0.524528 0.387731 0.151971 0.066 Uiso 1 1 calc R U . . .
C90 C 0.6382(2) 0.34498(18) 0.22748(19) 0.0451(7) Uani 1 1 d . . . . .
H90 H 0.634203 0.397813 0.225234 0.054 Uiso 1 1 calc R U . . .
C91 C 0.7077(2) 0.27422(18) 0.27475(18) 0.0436(7) Uani 1 1 d . . . . .
H91 H 0.751014 0.278116 0.306056 0.052 Uiso 1 1 calc R U . . .
C92 C 0.7157(2) 0.19682(17) 0.27742(16) 0.0384(6) Uani 1 1 d . . . . .
H92 H 0.763370 0.148287 0.311110 0.046 Uiso 1 1 calc R U . . .
S4 S 0.9001(4) 0.0019(3) 0.1663(2) 0.0510(8) Uani 0.6 1 d D U P A 1
S4A S 0.8897(6) -0.0204(4) 0.1743(3) 0.0634(16) Uani 0.4 1 d D U P A 2

loop_
_atom_site_aniso_label
_atom_site_aniso_U_11
_atom_site_aniso_U_22
_atom_site_aniso_U_33
_atom_site_aniso_U_23
_atom_site_aniso_U_13
_atom_site_aniso_U_12
Ge1 0.02547(13) 0.02370(13) 0.02498(13) -0.01138(10) -0.00109(10) -0.00405(10)
Cu1 0.03212(18) 0.03263(19) 0.02385(17) -0.01126(14) -0.00185(14) 0.00055(15)
S1 0.0315(3) 0.0257(3) 0.0359(3) -0.0127(2) 0.0025(2) -0.0060(2)
S2 0.0278(3) 0.0519(4) 0.0441(4) -0.0270(3) -0.0010(3) -0.0109(3)
N1 0.0323(10) 0.0286(10) 0.0210(9) -0.0109(8) -0.0027(8) -0.0025(8)
N2 0.0261(9) 0.0244(9) 0.0205(9) -0.0090(7) -0.0034(7) -0.0047(7)
C1 0.0282(11) 0.0266(11) 0.0216(10) -0.0100(9) -0.0030(9) -0.0047(9)
C2 0.0325(12) 0.0321(12) 0.0294(12) -0.0166(10) -0.0018(10) -0.0017(10)
C3 0.0301(12) 0.0266(11) 0.0306(12) -0.0136(10) -0.0041(9) -0.0015(9)
C4 0.0254(10) 0.0267(11) 0.0198(10) -0.0078(9) -0.0038(8) -0.0051(9)
C5 0.0295(11) 0.0265(11) 0.0291(12) -0.0073(9) -0.0034(9) -0.0068(9)
C6 0.0465(15) 0.0349(13) 0.0298(13) -0.0046(11) 0.0020(11) -0.0158(12)
C7 0.0528(17) 0.0482(16) 0.0211(12) -0.0078(11) -0.0025(11) -0.0135(13)
C8 0.0383(14) 0.0503(15) 0.0271(12) -0.0167(11) -0.0053(10) -0.0140(12)
C9 0.0285(11) 0.0356(12) 0.0260(11) -0.0130(10) -0.0022(9) -0.0107(10)
C10 0.0387(14) 0.0310(13) 0.0440(15) -0.0123(11) -0.0056(11) -0.0144(11)
C11 0.0404(18) 0.063(2) 0.128(4) -0.050(2) -0.021(2) -0.0090(16)
C12 0.068(2) 0.0346(15) 0.071(2) -0.0154(15) -0.0107(18) -0.0201(15)
C13 0.0409(14) 0.0535(16) 0.0373(14) -0.0203(13) 0.0045(11) -0.0277(13)
C14 0.0510(19) 0.0481(18) 0.078(2) 0.0050(17) -0.0175(17) -0.0276(16)
C15 0.0333(14) 0.0545(17) 0.069(2) -0.0376(16) 0.0040(13) -0.0175(13)
C16 0.0364(12) 0.0308(12) 0.0197(10) -0.0131(9) -0.0027(9) -0.0023(10)
C17 0.0411(14) 0.0360(13) 0.0230(11) -0.0138(10) -0.0014(10) -0.0080(11)
C18 0.0438(14) 0.0440(14) 0.0249(12) -0.0161(11) -0.0066(10) -0.0068(12)
C19 0.0498(15) 0.0347(13) 0.0183(11) -0.0117(10) -0.0056(10) -0.0020(11)
C20 0.0494(15) 0.0332(13) 0.0219(11) -0.0115(10) 0.0000(10) -0.0086(11)
C21 0.0371(13) 0.0328(12) 0.0241(11) -0.0158(10) -0.0004(10) -0.0041(10)
C22 0.0512(16) 0.0483(16) 0.0281(13) -0.0120(12) -0.0064(11) -0.0196(13)
C23 0.0525(19) 0.057(2) 0.073(2) -0.0291(18) 0.0196(17) -0.0208(16)
C24 0.060(2) 0.0368(16) 0.087(3) -0.0194(17) 0.0094(19) -0.0138(15)
C25 0.0419(14) 0.0393(14) 0.0282(12) -0.0136(11) -0.0015(11) -0.0106(11)
C26 0.060(2) 0.059(2) 0.089(3) -0.045(2) -0.026(2) -0.0041(17)
C27 0.0495(19) 0.103(3) 0.0481(19) -0.037(2) 0.0076(15) -0.0271(19)
C28 0.0274(11) 0.0282(11) 0.0242(11) -0.0114(9) -0.0017(9) -0.0037(9)
C29 0.0282(11) 0.0268(11) 0.0340(12) -0.0184(10) -0.0012(9) -0.0041(9)
C30 0.0416(15) 0.0623(18) 0.0308(13) -0.0230(13) 0.0053(11) -0.0231(13)
C31 0.0453(16) 0.082(2) 0.0409(16) -0.0357(16) 0.0002(13) -0.0244(16)
C32 0.0419(15) 0.0535(17) 0.0603(18) -0.0379(15) 0.0062(13) -0.0217(13)
C33 0.0441(15) 0.0267(12) 0.0565(17) -0.0178(12) 0.0001(13) -0.0130(11)
C34 0.0379(13) 0.0232(11) 0.0430(14) -0.0099(10) -0.0059(11) -0.0064(10)
C35 0.0236(10) 0.0276(11) 0.0280(11) -0.0091(9) -0.0016(9) -0.0062(9)
C36 0.0420(14) 0.0395(14) 0.0315(13) -0.0147(11) 0.0006(11) -0.0119(11)
C37 0.0478(16) 0.0534(17) 0.0284(13) -0.0094(12) 0.0057(11) -0.0200(14)
C38 0.0362(13) 0.0354(14) 0.0406(15) -0.0003(11) -0.0019(11) -0.0146(11)
C39 0.0368(13) 0.0299(13) 0.0466(15) -0.0136(11) 0.0001(11) -0.0094(11)
C40 0.0302(12) 0.0311(12) 0.0312(12) -0.0126(10) -0.0001(9) -0.0068(10)
C41 0.0315(12) 0.0262(11) 0.0268(11) -0.0123(9) 0.0030(9) -0.0105(9)
C42 0.0369(14) 0.0381(14) 0.0334(13) -0.0133(11) 0.0039(11) -0.0043(11)
C43 0.0523(17) 0.0482(16) 0.0389(15) -0.0219(13) 0.0145(13) -0.0086(14)
C44 0.070(2) 0.0500(17) 0.0262(13) -0.0168(12) 0.0103(13) -0.0254(15)
C45 0.0566(17) 0.0388(14) 0.0274(13) -0.0074(11) -0.0075(12) -0.0156(13)
C46 0.0383(13) 0.0266(11) 0.0311(12) -0.0110(10) -0.0020(10) -0.0103(10)
Ge2 0.02301(13) 0.02418(13) 0.03447(15) -0.01287(11) -0.00130(10) -0.00492(10)
Cu2 0.02210(16) 0.02428(16) 0.03037(18) -0.00897(14) 0.00076(13) -0.00288(13)
S3 0.0365(3) 0.0429(4) 0.0356(3) -0.0165(3) -0.0051(3) 0.0083(3)
N3 0.0216(8) 0.0211(8) 0.0208(9) -0.0066(7) -0.0008(7) -0.0049(7)
N4 0.0254(9) 0.0215(9) 0.0209(9) -0.0056(7) -0.0004(7) -0.0062(7)
C47 0.0220(10) 0.0227(10) 0.0191(10) -0.0051(8) -0.0009(8) -0.0079(8)
C48 0.0274(11) 0.0236(11) 0.0268(11) -0.0093(9) -0.0017(9) -0.0011(9)
C49 0.0297(11) 0.0226(11) 0.0278(11) -0.0075(9) -0.0029(9) -0.0012(9)
C50 0.0273(11) 0.0203(10) 0.0200(10) -0.0030(8) 0.0002(8) -0.0058(8)
C51 0.0334(12) 0.0293(12) 0.0258(11) -0.0047(9) -0.0030(9) -0.0116(10)
C52 0.0323(12) 0.0391(14) 0.0343(13) -0.0079(11) 0.0024(10) -0.0163(11)
C53 0.0377(13) 0.0372(13) 0.0267(12) -0.0095(10) 0.0070(10) -0.0130(11)
C54 0.0377(13) 0.0292(12) 0.0225(11) -0.0080(9) 0.0001(9) -0.0110(10)
C55 0.0313(11) 0.0205(10) 0.0224(10) -0.0044(8) -0.0013(9) -0.0076(9)
C56 0.0435(15) 0.0545(17) 0.0301(13) -0.0088(12) -0.0033(11) -0.0299(13)
C57 0.0530(19) 0.060(2) 0.0565(19) -0.0091(16) -0.0224(16) -0.0233(16)
C58 0.067(2) 0.068(2) 0.0543(19) -0.0342(17) -0.0133(16) -0.0228(18)
C59 0.0368(13) 0.0398(14) 0.0289(12) -0.0105(11) -0.0015(10) -0.0181(11)
C60 0.068(3) 0.052(2) 0.176(6) -0.043(3) 0.003(3) -0.036(2)
C61 0.0405(16) 0.085(2) 0.0334(15) -0.0089(15) -0.0041(12) -0.0248(16)
C62 0.0208(10) 0.0239(10) 0.0195(10) -0.0065(8) 0.0009(8) -0.0050(8)
C63 0.0252(11) 0.0331(12) 0.0239(11) -0.0099(9) -0.0004(9) -0.0087(9)
C64 0.0311(12) 0.0439(14) 0.0248(12) -0.0085(11) -0.0066(9) -0.0104(11)
C65 0.0375(13) 0.0365(13) 0.0237(11) 0.0007(10) -0.0035(10) -0.0104(11)
C66 0.0377(13) 0.0296(12) 0.0286(12) -0.0032(10) 0.0012(10) -0.0130(10)
C67 0.0262(11) 0.0258(11) 0.0247(11) -0.0082(9) 0.0016(9) -0.0087(9)
C68 0.0386(14) 0.0369(13) 0.0363(13) -0.0134(11) -0.0070(11) -0.0156(11)
C69 0.0407(18) 0.059(2) 0.127(4) -0.035(2) 0.007(2) -0.0287(16)
C70 0.075(2) 0.060(2) 0.066(2) -0.0379(18) -0.0014(19) -0.0237(18)
C71 0.0397(13) 0.0352(13) 0.0268(12) -0.0111(10) 0.0005(10) -0.0193(11)
C72 0.0381(15) 0.0502(17) 0.0582(18) -0.0252(15) -0.0114(13) -0.0105(13)
C73 0.061(2) 0.0485(17) 0.061(2) -0.0340(16) -0.0040(16) -0.0152(15)
C74 0.0253(11) 0.0227(11) 0.0465(14) -0.0122(10) -0.0040(10) -0.0043(9)
C75 0.0275(11) 0.0257(11) 0.0329(12) -0.0110(10) -0.0031(9) -0.0027(9)
C76 0.0357(13) 0.0307(12) 0.0342(13) -0.0131(10) -0.0004(10) -0.0098(10)
C77 0.0461(15) 0.0449(15) 0.0400(15) -0.0181(12) -0.0055(12) -0.0130(13)
C78 0.0416(15) 0.0520(17) 0.0329(14) -0.0179(13) -0.0042(11) -0.0012(13)
C79 0.0409(16) 0.0618(19) 0.0335(14) -0.0048(14) 0.0028(12) -0.0120(14)
C80 0.0367(14) 0.0518(17) 0.0416(15) -0.0084(13) -0.0020(12) -0.0174(13)
C81 0.0266(11) 0.0323(12) 0.0314(12) -0.0117(10) -0.0050(9) -0.0092(9)
C82 0.0564(17) 0.0378(14) 0.0359(14) -0.0145(12) -0.0034(12) -0.0190(13)
C83 0.079(2) 0.0499(18) 0.0446(17) -0.0056(14) -0.0130(16) -0.0387(17)
C84 0.0509(18) 0.077(2) 0.0346(15) -0.0030(15) -0.0048(13) -0.0376(17)
C85 0.0328(14) 0.070(2) 0.0365(15) -0.0151(14) -0.0019(11) -0.0099(14)
C86 0.0289(12) 0.0424(14) 0.0371(14) -0.0164(12) -0.0040(10) -0.0047(11)
C87 0.0258(11) 0.0266(11) 0.0470(14) -0.0186(11) 0.0020(10) -0.0077(9)
C88 0.0456(16) 0.0343(14) 0.069(2) -0.0240(14) -0.0219(15) -0.0020(12)
C89 0.0557(19) 0.0302(14) 0.076(2) -0.0226(15) -0.0213(17) 0.0009(13)
C90 0.0389(14) 0.0352(14) 0.071(2) -0.0313(14) 0.0040(14) -0.0117(12)
C91 0.0351(14) 0.0463(16) 0.0638(19) -0.0345(15) -0.0007(13) -0.0135(12)
C92 0.0314(12) 0.0363(13) 0.0512(16) -0.0226(12) -0.0030(11) -0.0074(11)
S4 0.0358(8) 0.0645(19) 0.0393(8) -0.0234(10) 0.0063(6) 0.0008(11)
S4A 0.051(3) 0.073(3) 0.058(2) -0.046(2) -0.0153(16) 0.019(2)

loop_
_atom_type_symbol
_atom_type_description
_atom_type_scat_dispersion_real
_atom_type_scat_dispersion_imag
_atom_type_scat_source
C C 0.0181 0.0091 'International Tables Vol C Tables 4.2.6.8 and 6.1.1.4'
H H 0.0000 0.0000 'International Tables Vol C Tables 4.2.6.8 and 6.1.1.4'
Cu Cu -1.9646 0.5888 'International Tables Vol C Tables 4.2.6.8 and 6.1.1.4'
Ge Ge -1.0885 0.8855 'International Tables Vol C Tables 4.2.6.8 and 6.1.1.4'
N N 0.0311 0.0180 'International Tables Vol C Tables 4.2.6.8 and 6.1.1.4'
S S 0.3331 0.5567 'International Tables Vol C Tables 4.2.6.8 and 6.1.1.4'

loop_
_geom_angle_atom_site_label_1
_geom_angle_atom_site_label_2
_geom_angle_atom_site_label_3
_geom_angle
_geom_angle_site_symmetry_1
_geom_angle_site_symmetry_3
_geom_angle_publ_flag
C29 Ge1 C28 111.71(10) . . ?
C35 Ge1 C28 109.69(10) . . ?
C35 Ge1 C29 110.14(10) . . ?
C35 Ge1 C41 111.58(10) . . ?
C41 Ge1 C28 108.67(10) . . ?
C41 Ge1 C29 104.98(10) . . ?
C1 Cu1 S1 165.59(7) . . ?
C28 S1 Cu1 99.97(8) . . ?
C1 N1 C2 111.69(19) . . ?
C1 N1 C16 125.2(2) . . ?
C2 N1 C16 123.1(2) . . ?
C1 N2 C3 111.43(19) . . ?
C1 N2 C4 126.02(19) . . ?
C3 N2 C4 122.47(19) . . ?
N1 C1 Cu1 124.20(17) . . ?
N1 C1 N2 103.46(19) . . ?
N2 C1 Cu1 131.93(17) . . ?
N1 C2 H2 126.7 . . ?
C3 C2 N1 106.7(2) . . ?
C3 C2 H2 126.7 . . ?
N2 C3 H3 126.6 . . ?
C2 C3 N2 106.8(2) . . ?
C2 C3 H3 126.6 . . ?
C5 C4 N2 118.1(2) . . ?
C5 C4 C9 123.2(2) . . ?
C9 C4 N2 118.5(2) . . ?
C4 C5 C10 122.2(2) . . ?
C6 C5 C4 117.0(2) . . ?
C6 C5 C10 120.8(2) . . ?
C5 C6 H6 119.4 . . ?
C7 C6 C5 121.3(2) . . ?
C7 C6 H6 119.4 . . ?
C6 C7 H7 119.8 . . ?
C8 C7 C6 120.3(2) . . ?
C8 C7 H7 119.8 . . ?
C7 C8 H8 119.4 . . ?
C7 C8 C9 121.2(2) . . ?
C9 C8 H8 119.4 . . ?
C4 C9 C13 122.2(2) . . ?
C8 C9 C4 117.0(2) . . ?
C8 C9 C13 120.8(2) . . ?
C5 C10 H10 107.3 . . ?
C5 C10 C12 112.2(2) . . ?
C11 C10 C5 111.1(2) . . ?
C11 C10 H10 107.3 . . ?
C11 C10 C12 111.5(3) . . ?
C12 C10 H10 107.3 . . ?
C10 C11 H11A 109.5 . . ?
C10 C11 H11B 109.5 . . ?
C10 C11 H11C 109.5 . . ?
H11A C11 H11B 109.5 . . ?
H11A C11 H11C 109.5 . . ?
H11B C11 H11C 109.5 . . ?
C10 C12 H12A 109.5 . . ?
C10 C12 H12B 109.5 . . ?
C10 C12 H12C 109.5 . . ?
H12A C12 H12B 109.5 . . ?
H12A C12 H12C 109.5 . . ?
H12B C12 H12C 109.5 . . ?
C9 C13 H13 107.8 . . ?
C9 C13 C14 110.1(2) . . ?
C9 C13 C15 113.2(2) . . ?
C14 C13 H13 107.8 . . ?
C15 C13 H13 107.8 . . ?
C15 C13 C14 110.1(2) . . ?
C13 C14 H14A 109.5 . . ?
C13 C14 H14B 109.5 . . ?
C13 C14 H14C 109.5 . . ?
H14A C14 H14B 109.5 . . ?
H14A C14 H14C 109.5 . . ?
H14B C14 H14C 109.5 . . ?
C13 C15 H15A 109.5 . . ?
C13 C15 H15B 109.5 . . ?
C13 C15 H15C 109.5 . . ?
H15A C15 H15B 109.5 . . ?
H15A C15 H15C 109.5 . . ?
H15B C15 H15C 109.5 . . ?
C17 C16 N1 118.7(2) . . ?
C21 C16 N1 117.8(2) . . ?
C21 C16 C17 123.4(2) . . ?
C16 C17 C22 123.0(2) . . ?
C18 C17 C16 116.4(2) . . ?
C18 C17 C22 120.6(2) . . ?
C17 C18 H18 119.3 . . ?
C19 C18 C17 121.5(3) . . ?
C19 C18 H18 119.3 . . ?
C18 C19 H19 119.7 . . ?
C18 C19 C20 120.7(2) . . ?
C20 C19 H19 119.7 . . ?
C19 C20 H20 119.6 . . ?
C19 C20 C21 120.7(3) . . ?
C21 C20 H20 119.6 . . ?
C16 C21 C25 122.5(2) . . ?
C20 C21 C16 117.3(2) . . ?
C20 C21 C25 120.2(2) . . ?
C17 C22 H22 107.8 . . ?
C17 C22 C23 112.4(3) . . ?
C23 C22 H22 107.8 . . ?
C24 C22 C17 111.0(3) . . ?
C24 C22 H22 107.8 . . ?
C24 C22 C23 109.9(3) . . ?
C22 C23 H23A 109.5 . . ?
C22 C23 H23B 109.5 . . ?
C22 C23 H23C 109.5 . . ?
H23A C23 H23B 109.5 . . ?
H23A C23 H23C 109.5 . . ?
H23B C23 H23C 109.5 . . ?
C22 C24 H24A 109.5 . . ?
C22 C24 H24B 109.5 . . ?
C22 C24 H24C 109.5 . . ?
H24A C24 H24B 109.5 . . ?
H24A C24 H24C 109.5 . . ?
H24B C24 H24C 109.5 . . ?
C21 C25 H25 107.5 . . ?
C21 C25 C27 111.4(2) . . ?
C26 C25 C21 111.1(2) . . ?
C26 C25 H25 107.5 . . ?
C26 C25 C27 111.7(3) . . ?
C27 C25 H25 107.5 . . ?
C25 C26 H26A 109.5 . . ?
C25 C26 H26B 109.5 . . ?
C25 C26 H26C 109.5 . . ?
H26A C26 H26B 109.5 . . ?
H26A C26 H26C 109.5 . . ?
H26B C26 H26C 109.5 . . ?
C25 C27 H27A 109.5 . . ?
C25 C27 H27B 109.5 . . ?
C25 C27 H27C 109.5 . . ?
H27A C27 H27B 109.5 . . ?
H27A C27 H27C 109.5 . . ?
H27B C27 H27C 109.5 . . ?
S1 C28 Ge1 117.19(13) . . ?
S2 C28 Ge1 118.11(13) . . ?
S2 C28 S1 124.69(14) . . ?
C30 C29 Ge1 122.9(2) . . ?
C30 C29 C34 118.0(2) . . ?
C34 C29 Ge1 119.16(19) . . ?
C29 C30 H30 119.7 . . ?
C31 C30 C29 120.5(3) . . ?
C31 C30 H30 119.7 . . ?
C30 C31 H31 119.7 . . ?
C32 C31 C30 120.6(3) . . ?
C32 C31 H31 119.7 . . ?
C31 C32 H32 120.2 . . ?
C33 C32 C31 119.6(3) . . ?
C33 C32 H32 120.2 . . ?
C32 C33 H33 120.0 . . ?
C32 C33 C34 120.1(3) . . ?
C34 C33 H33 120.0 . . ?
C29 C34 H34 119.4 . . ?
C33 C34 C29 121.1(3) . . ?
C33 C34 H34 119.4 . . ?
C36 C35 Ge1 120.58(19) . . ?
C40 C35 Ge1 121.34(18) . . ?
C40 C35 C36 118.1(2) . . ?
C35 C36 H36 119.7 . . ?
C37 C36 C35 120.5(3) . . ?
C37 C36 H36 119.7 . . ?
C36 C37 H37 119.8 . . ?
C38 C37 C36 120.4(3) . . ?
C38 C37 H37 119.8 . . ?
C37 C38 H38 120.1 . . ?
C39 C38 C37 119.9(2) . . ?
C39 C38 H38 120.1 . . ?
C38 C39 H39 119.9 . . ?
C38 C39 C40 120.2(3) . . ?
C40 C39 H39 119.9 . . ?
C35 C40 H40 119.5 . . ?
C39 C40 C35 120.9(2) . . ?
C39 C40 H40 119.5 . . ?
C42 C41 Ge1 119.85(19) . . ?
C46 C41 Ge1 121.67(18) . . ?
C46 C41 C42 118.4(2) . . ?
C41 C42 H42 119.6 . . ?
C43 C42 C41 120.8(3) . . ?
C43 C42 H42 119.6 . . ?
C42 C43 H43 120.0 . . ?
C44 C43 C42 119.9(3) . . ?
C44 C43 H43 120.0 . . ?
C43 C44 H44 120.1 . . ?
C45 C44 C43 119.9(3) . . ?
C45 C44 H44 120.1 . . ?
C44 C45 H45 119.9 . . ?
C44 C45 C46 120.2(3) . . ?
C46 C45 H45 119.9 . . ?
C41 C46 C45 120.8(2) . . ?
C41 C46 H46 119.6 . . ?
C45 C46 H46 119.6 . . ?
C75 Ge2 C74 110.78(11) . . ?
C75 Ge2 C81 109.83(10) . . ?
C75 Ge2 C87 107.93(11) . . ?
C81 Ge2 C74 106.91(10) . . ?
C87 Ge2 C74 110.27(10) . . ?
C87 Ge2 C81 111.16(11) . . ?
C47 Cu2 S3 170.43(7) . . ?
C74 S3 Cu2 96.64(9) . . ?
C47 N3 C48 111.53(18) . . ?
C47 N3 C62 122.25(18) . . ?
C48 N3 C62 126.14(19) . . ?
C47 N4 C49 110.99(19) . . ?
C47 N4 C50 122.81(18) . . ?
C49 N4 C50 125.82(18) . . ?
N3 C47 Cu2 127.09(16) . . ?
N3 C47 N4 104.14(18) . . ?
N4 C47 Cu2 128.77(16) . . ?
N3 C48 H48 126.8 . . ?
C49 C48 N3 106.3(2) . . ?
C49 C48 H48 126.8 . . ?
N4 C49 H49 126.5 . . ?
C48 C49 N4 107.0(2) . . ?
C48 C49 H49 126.5 . . ?
C51 C50 N4 117.8(2) . . ?
C55 C50 N4 119.0(2) . . ?
C55 C50 C51 123.2(2) . . ?
C50 C51 C56 122.6(2) . . ?
C52 C51 C50 117.0(2) . . ?
C52 C51 C56 120.3(2) . . ?
C51 C52 H52 119.4 . . ?
C53 C52 C51 121.3(2) . . ?
C53 C52 H52 119.4 . . ?
C52 C53 H53 119.8 . . ?
C52 C53 C54 120.5(2) . . ?
C54 C53 H53 119.8 . . ?
C53 C54 H54 119.5 . . ?
C53 C54 C55 120.9(2) . . ?
C55 C54 H54 119.5 . . ?
C50 C55 C54 117.2(2) . . ?
C50 C55 C59 122.7(2) . . ?
C54 C55 C59 120.1(2) . . ?
C51 C56 H56 107.6 . . ?
C51 C56 C58 109.8(2) . . ?
C57 C56 C51 112.2(3) . . ?
C57 C56 H56 107.6 . . ?
C57 C56 C58 111.8(3) . . ?
C58 C56 H56 107.6 . . ?
C56 C57 H57A 109.5 . . ?
C56 C57 H57B 109.5 . . ?
C56 C57 H57C 109.5 . . ?
H57A C57 H57B 109.5 . . ?
H57A C57 H57C 109.5 . . ?
H57B C57 H57C 109.5 . . ?
C56 C58 H58A 109.5 . . ?
C56 C58 H58B 109.5 . . ?
C56 C58 H58C 109.5 . . ?
H58A C58 H58B 109.5 . . ?
H58A C58 H58C 109.5 . . ?
H58B C58 H58C 109.5 . . ?
C55 C59 H59 107.9 . . ?
C55 C59 C61 110.8(2) . . ?
C60 C59 C55 110.7(3) . . ?
C60 C59 H59 107.9 . . ?
C60 C59 C61 111.4(3) . . ?
C61 C59 H59 107.9 . . ?
C59 C60 H60A 109.5 . . ?
C59 C60 H60B 109.5 . . ?
C59 C60 H60C 109.5 . . ?
H60A C60 H60B 109.5 . . ?
H60A C60 H60C 109.5 . . ?
H60B C60 H60C 109.5 . . ?
C59 C61 H61A 109.5 . . ?
C59 C61 H61B 109.5 . . ?
C59 C61 H61C 109.5 . . ?
H61A C61 H61B 109.5 . . ?
H61A C61 H61C 109.5 . . ?
H61B C61 H61C 109.5 . . ?
C63 C62 N3 118.4(2) . . ?
C67 C62 N3 118.0(2) . . ?
C67 C62 C63 123.5(2) . . ?
C62 C63 C64 116.8(2) . . ?
C62 C63 C68 122.6(2) . . ?
C64 C63 C68 120.5(2) . . ?
C63 C64 H64 119.5 . . ?
C65 C64 C63 121.0(2) . . ?
C65 C64 H64 119.5 . . ?
C64 C65 H65 119.8 . . ?
C64 C65 C66 120.4(2) . . ?
C66 C65 H65 119.8 . . ?
C65 C66 H66 119.5 . . ?
C65 C66 C67 121.1(2) . . ?
C67 C66 H66 119.5 . . ?
C62 C67 C71 121.3(2) . . ?
C66 C67 C62 117.2(2) . . ?
C66 C67 C71 121.5(2) . . ?
C63 C68 H68 107.4 . . ?
C63 C68 C70 112.0(2) . . ?
C69 C68 C63 110.9(2) . . ?
C69 C68 H68 107.4 . . ?
C69 C68 C70 111.4(3) . . ?
C70 C68 H68 107.4 . . ?
C68 C69 H69A 109.5 . . ?
C68 C69 H69B 109.5 . . ?
C68 C69 H69C 109.5 . . ?
H69A C69 H69B 109.5 . . ?
H69A C69 H69C 109.5 . . ?
H69B C69 H69C 109.5 . . ?
C68 C70 H70A 109.5 . . ?
C68 C70 H70B 109.5 . . ?
C68 C70 H70C 109.5 . . ?
H70A C70 H70B 109.5 . . ?
H70A C70 H70C 109.5 . . ?
H70B C70 H70C 109.5 . . ?
C67 C71 H71 107.6 . . ?
C67 C71 C72 110.0(2) . . ?
C72 C71 H71 107.6 . . ?
C73 C71 C67 113.7(2) . . ?
C73 C71 H71 107.6 . . ?
C73 C71 C72 110.2(2) . . ?
C71 C72 H72A 109.5 . . ?
C71 C72 H72B 109.5 . . ?
C71 C72 H72C 109.5 . . ?
H72A C72 H72B 109.5 . . ?
H72A C72 H72C 109.5 . . ?
H72B C72 H72C 109.5 . . ?
C71 C73 H73A 109.5 . . ?
C71 C73 H73B 109.5 . . ?
C71 C73 H73C 109.5 . . ?
H73A C73 H73B 109.5 . . ?
H73A C73 H73C 109.5 . . ?
H73B C73 H73C 109.5 . . ?
S3 C74 Ge2 114.57(14) . . ?
S4 C74 Ge2 121.7(2) . . ?
S4 C74 S3 123.6(2) . . ?
S4A C74 Ge2 121.4(3) . . ?
S4A C74 S3 122.6(3) . . ?
C76 C75 Ge2 121.59(19) . . ?
C76 C75 C80 117.9(2) . . ?
C80 C75 Ge2 120.6(2) . . ?
C75 C76 H76 119.5 . . ?
C75 C76 C77 121.0(3) . . ?
C77 C76 H76 119.5 . . ?
C76 C77 H77 120.0 . . ?
C78 C77 C76 120.0(3) . . ?
C78 C77 H77 120.0 . . ?
C77 C78 H78 120.1 . . ?
C79 C78 C77 119.8(3) . . ?
C79 C78 H78 120.1 . . ?
C78 C79 H79 120.0 . . ?
C78 C79 C80 120.1(3) . . ?
C80 C79 H79 120.0 . . ?
C75 C80 H80 119.4 . . ?
C79 C80 C75 121.3(3) . . ?
C79 C80 H80 119.4 . . ?
C82 C81 Ge2 120.2(2) . . ?
C86 C81 Ge2 121.3(2) . . ?
C86 C81 C82 118.5(3) . . ?
C81 C82 H82 119.8 . . ?
C83 C82 C81 120.5(3) . . ?
C83 C82 H82 119.8 . . ?
C82 C83 H83 120.1 . . ?
C84 C83 C82 119.8(3) . . ?
C84 C83 H83 120.1 . . ?
C83 C84 H84 119.8 . . ?
C85 C84 C83 120.3(3) . . ?
C85 C84 H84 119.8 . . ?
C84 C85 H85 120.3 . . ?
C84 C85 C86 119.5(3) . . ?
C86 C85 H85 120.3 . . ?
C81 C86 C85 121.4(3) . . ?
C81 C86 H86 119.3 . . ?
C85 C86 H86 119.3 . . ?
C88 C87 Ge2 120.5(2) . . ?
C88 C87 C92 117.7(2) . . ?
C92 C87 Ge2 121.74(19) . . ?
C87 C88 H88 119.6 . . ?
C87 C88 C89 120.7(3) . . ?
C89 C88 H88 119.6 . . ?
C88 C89 H89 119.7 . . ?
C90 C89 C88 120.7(3) . . ?
C90 C89 H89 119.7 . . ?
C89 C90 H90 120.3 . . ?
C89 C90 C91 119.4(3) . . ?
C91 C90 H90 120.3 . . ?
C90 C91 H91 119.7 . . ?
C90 C91 C92 120.7(3) . . ?
C92 C91 H91 119.7 . . ?
C87 C92 H92 119.6 . . ?
C91 C92 C87 120.7(3) . . ?
C91 C92 H92 119.6 . . ?

loop_
_geom_bond_atom_site_label_1
_geom_bond_atom_site_label_2
_geom_bond_distance
_geom_bond_site_symmetry_2
_geom_bond_publ_flag
Ge1 C28 1.983(2) . ?
Ge1 C29 1.954(2) . ?
Ge1 C35 1.947(2) . ?
Ge1 C41 1.947(2) . ?
Cu1 S1 2.1944(7) . ?
Cu1 C1 1.903(2) . ?
S1 C28 1.698(2) . ?
S2 C28 1.651(2) . ?
N1 C1 1.357(3) . ?
N1 C2 1.385(3) . ?
N1 C16 1.442(3) . ?
N2 C1 1.363(3) . ?
N2 C3 1.385(3) . ?
N2 C4 1.445(3) . ?
C2 H2 0.9500 . ?
C2 C3 1.339(3) . ?
C3 H3 0.9500 . ?
C4 C5 1.397(3) . ?
C4 C9 1.399(3) . ?
C5 C6 1.395(4) . ?
C5 C10 1.520(3) . ?
C6 H6 0.9500 . ?
C6 C7 1.379(4) . ?
C7 H7 0.9500 . ?
C7 C8 1.378(4) . ?
C8 H8 0.9500 . ?
C8 C9 1.397(3) . ?
C9 C13 1.516(3) . ?
C10 H10 1.0000 . ?
C10 C11 1.514(4) . ?
C10 C12 1.521(4) . ?
C11 H11A 0.9800 . ?
C11 H11B 0.9800 . ?
C11 H11C 0.9800 . ?
C12 H12A 0.9800 . ?
C12 H12B 0.9800 . ?
C12 H12C 0.9800 . ?
C13 H13 1.0000 . ?
C13 C14 1.525(5) . ?
C13 C15 1.523(4) . ?
C14 H14A 0.9800 . ?
C14 H14B 0.9800 . ?
C14 H14C 0.9800 . ?
C15 H15A 0.9800 . ?
C15 H15B 0.9800 . ?
C15 H15C 0.9800 . ?
C16 C17 1.403(4) . ?
C16 C21 1.399(4) . ?
C17 C18 1.398(3) . ?
C17 C22 1.522(4) . ?
C18 H18 0.9500 . ?
C18 C19 1.379(4) . ?
C19 H19 0.9500 . ?
C19 C20 1.379(4) . ?
C20 H20 0.9500 . ?
C20 C21 1.396(3) . ?
C21 C25 1.520(4) . ?
C22 H22 1.0000 . ?
C22 C23 1.523(4) . ?
C22 C24 1.519(4) . ?
C23 H23A 0.9800 . ?
C23 H23B 0.9800 . ?
C23 H23C 0.9800 . ?
C24 H24A 0.9800 . ?
C24 H24B 0.9800 . ?
C24 H24C 0.9800 . ?
C25 H25 1.0000 . ?
C25 C26 1.516(4) . ?
C25 C27 1.523(4) . ?
C26 H26A 0.9800 . ?
C26 H26B 0.9800 . ?
C26 H26C 0.9800 . ?
C27 H27A 0.9800 . ?
C27 H27B 0.9800 . ?
C27 H27C 0.9800 . ?
C29 C30 1.389(4) . ?
C29 C34 1.400(4) . ?
C30 H30 0.9500 . ?
C30 C31 1.389(4) . ?
C31 H31 0.9500 . ?
C31 C32 1.382(5) . ?
C32 H32 0.9500 . ?
C32 C33 1.373(4) . ?
C33 H33 0.9500 . ?
C33 C34 1.387(4) . ?
C34 H34 0.9500 . ?
C35 C36 1.393(3) . ?
C35 C40 1.393(3) . ?
C36 H36 0.9500 . ?
C36 C37 1.387(4) . ?
C37 H37 0.9500 . ?
C37 C38 1.377(4) . ?
C38 H38 0.9500 . ?
C38 C39 1.370(4) . ?
C39 H39 0.9500 . ?
C39 C40 1.388(4) . ?
C40 H40 0.9500 . ?
C41 C42 1.397(3) . ?
C41 C46 1.384(3) . ?
C42 H42 0.9500 . ?
C42 C43 1.387(4) . ?
C43 H43 0.9500 . ?
C43 C44 1.382(5) . ?
C44 H44 0.9500 . ?
C44 C45 1.377(4) . ?
C45 H45 0.9500 . ?
C45 C46 1.389(4) . ?
C46 H46 0.9500 . ?
Ge2 C74 1.978(2) . ?
Ge2 C75 1.950(2) . ?
Ge2 C81 1.957(2) . ?
Ge2 C87 1.951(2) . ?
Cu2 S3 2.1766(7) . ?
Cu2 C47 1.894(2) . ?
S3 C74 1.711(3) . ?
N3 C47 1.353(3) . ?
N3 C48 1.385(3) . ?
N3 C62 1.442(3) . ?
N4 C47 1.362(3) . ?
N4 C49 1.381(3) . ?
N4 C50 1.446(3) . ?
C48 H48 0.9500 . ?
C48 C49 1.348(3) . ?
C49 H49 0.9500 . ?
C50 C51 1.400(3) . ?
C50 C55 1.396(3) . ?
C51 C52 1.397(4) . ?
C51 C56 1.517(3) . ?
C52 H52 0.9500 . ?
C52 C53 1.374(4) . ?
C53 H53 0.9500 . ?
C53 C54 1.382(4) . ?
C54 H54 0.9500 . ?
C54 C55 1.397(3) . ?
C55 C59 1.517(3) . ?
C56 H56 1.0000 . ?
C56 C57 1.516(4) . ?
C56 C58 1.532(4) . ?
C57 H57A 0.9800 . ?
C57 H57B 0.9800 . ?
C57 H57C 0.9800 . ?
C58 H58A 0.9800 . ?
C58 H58B 0.9800 . ?
C58 H58C 0.9800 . ?
C59 H59 1.0000 . ?
C59 C60 1.508(4) . ?
C59 C61 1.526(4) . ?
C60 H60A 0.9800 . ?
C60 H60B 0.9800 . ?
C60 H60C 0.9800 . ?
C61 H61A 0.9800 . ?
C61 H61B 0.9800 . ?
C61 H61C 0.9800 . ?
C62 C63 1.398(3) . ?
C62 C67 1.398(3) . ?
C63 C64 1.401(3) . ?
C63 C68 1.521(3) . ?
C64 H64 0.9500 . ?
C64 C65 1.382(4) . ?
C65 H65 0.9500 . ?
C65 C66 1.387(4) . ?
C66 H66 0.9500 . ?
C66 C67 1.391(3) . ?
C67 C71 1.522(3) . ?
C68 H68 1.0000 . ?
C68 C69 1.512(4) . ?
C68 C70 1.524(4) . ?
C69 H69A 0.9800 . ?
C69 H69B 0.9800 . ?
C69 H69C 0.9800 . ?
C70 H70A 0.9800 . ?
C70 H70B 0.9800 . ?
C70 H70C 0.9800 . ?
C71 H71 1.0000 . ?
C71 C72 1.526(4) . ?
C71 C73 1.521(4) . ?
C72 H72A 0.9800 . ?
C72 H72B 0.9800 . ?
C72 H72C 0.9800 . ?
C73 H73A 0.9800 . ?
C73 H73B 0.9800 . ?
C73 H73C 0.9800 . ?
C74 S4 1.648(3) . ?
C74 S4A 1.636(4) . ?
C75 C76 1.386(4) . ?
C75 C80 1.392(4) . ?
C76 H76 0.9500 . ?
C76 C77 1.392(4) . ?
C77 H77 0.9500 . ?
C77 C78 1.383(4) . ?
C78 H78 0.9500 . ?
C78 C79 1.372(5) . ?
C79 H79 0.9500 . ?
C79 C80 1.388(4) . ?
C80 H80 0.9500 . ?
C81 C82 1.396(4) . ?
C81 C86 1.386(4) . ?
C82 H82 0.9500 . ?
C82 C83 1.392(4) . ?
C83 H83 0.9500 . ?
C83 C84 1.391(5) . ?
C84 H84 0.9500 . ?
C84 C85 1.373(5) . ?
C85 H85 0.9500 . ?
C85 C86 1.393(4) . ?
C86 H86 0.9500 . ?
C87 C88 1.388(4) . ?
C87 C92 1.393(4) . ?
C88 H88 0.9500 . ?
C88 C89 1.393(4) . ?
C89 H89 0.9500 . ?
C89 C90 1.365(4) . ?
C90 H90 0.9500 . ?
C90 C91 1.369(4) . ?
C91 H91 0.9500 . ?
C91 C92 1.389(4) . ?
C92 H92 0.9500 . ?

loop_
_geom_torsion_atom_site_label_1
_geom_torsion_atom_site_label_2
_geom_torsion_atom_site_label_3
_geom_torsion_atom_site_label_4
_geom_torsion
_geom_torsion_site_symmetry_1
_geom_torsion_site_symmetry_2
_geom_torsion_site_symmetry_3
_geom_torsion_site_symmetry_4
_geom_torsion_publ_flag
Ge1 C29 C30 C31 178.2(2) . . . . ?
Ge1 C29 C34 C33 -178.8(2) . . . . ?
Ge1 C35 C36 C37 176.4(2) . . . . ?
Ge1 C35 C40 C39 -176.52(19) . . . . ?
Ge1 C41 C42 C43 177.6(2) . . . . ?
Ge1 C41 C46 C45 -176.7(2) . . . . ?
Cu1 S1 C28 Ge1 -177.71(10) . . . . ?
Cu1 S1 C28 S2 0.98(17) . . . . ?
N1 C2 C3 N2 -0.4(3) . . . . ?
N1 C16 C17 C18 -176.4(2) . . . . ?
N1 C16 C17 C22 2.5(4) . . . . ?
N1 C16 C21 C20 176.9(2) . . . . ?
N1 C16 C21 C25 -3.7(3) . . . . ?
N2 C4 C5 C6 176.5(2) . . . . ?
N2 C4 C5 C10 -3.4(3) . . . . ?
N2 C4 C9 C8 -176.1(2) . . . . ?
N2 C4 C9 C13 5.4(3) . . . . ?
C1 N1 C2 C3 -0.2(3) . . . . ?
C1 N1 C16 C17 -81.4(3) . . . . ?
C1 N1 C16 C21 101.3(3) . . . . ?
C1 N2 C3 C2 0.8(3) . . . . ?
C1 N2 C4 C5 89.9(3) . . . . ?
C1 N2 C4 C9 -94.7(3) . . . . ?
C2 N1 C1 Cu1 -172.80(18) . . . . ?
C2 N1 C1 N2 0.6(3) . . . . ?
C2 N1 C16 C17 101.0(3) . . . . ?
C2 N1 C16 C21 -76.2(3) . . . . ?
C3 N2 C1 Cu1 171.81(19) . . . . ?
C3 N2 C1 N1 -0.9(3) . . . . ?
C3 N2 C4 C5 -86.6(3) . . . . ?
C3 N2 C4 C9 88.8(3) . . . . ?
C4 N2 C1 Cu1 -5.1(4) . . . . ?
C4 N2 C1 N1 -177.7(2) . . . . ?
C4 N2 C3 C2 177.8(2) . . . . ?
C4 C5 C6 C7 -1.4(4) . . . . ?
C4 C5 C10 C11 -103.2(3) . . . . ?
C4 C5 C10 C12 131.2(3) . . . . ?
C4 C9 C13 C14 91.5(3) . . . . ?
C4 C9 C13 C15 -144.8(3) . . . . ?
C5 C4 C9 C8 -0.9(4) . . . . ?
C5 C4 C9 C13 -179.4(2) . . . . ?
C5 C6 C7 C8 1.0(5) . . . . ?
C6 C5 C10 C11 76.8(4) . . . . ?
C6 C5 C10 C12 -48.8(4) . . . . ?
C6 C7 C8 C9 -0.5(5) . . . . ?
C7 C8 C9 C4 0.4(4) . . . . ?
C7 C8 C9 C13 179.0(3) . . . . ?
C8 C9 C13 C14 -87.0(3) . . . . ?
C8 C9 C13 C15 36.7(4) . . . . ?
C9 C4 C5 C6 1.4(4) . . . . ?
C9 C4 C5 C10 -178.6(2) . . . . ?
C10 C5 C6 C7 178.6(3) . . . . ?
C16 N1 C1 Cu1 9.4(3) . . . . ?
C16 N1 C1 N2 -177.2(2) . . . . ?
C16 N1 C2 C3 177.7(2) . . . . ?
C16 C17 C18 C19 -0.7(4) . . . . ?
C16 C17 C22 C23 138.1(3) . . . . ?
C16 C17 C22 C24 -98.4(3) . . . . ?
C16 C21 C25 C26 -112.6(3) . . . . ?
C16 C21 C25 C27 122.2(3) . . . . ?
C17 C16 C21 C20 -0.2(4) . . . . ?
C17 C16 C21 C25 179.2(2) . . . . ?
C17 C18 C19 C20 0.3(4) . . . . ?
C18 C17 C22 C23 -43.1(4) . . . . ?
C18 C17 C22 C24 80.4(3) . . . . ?
C18 C19 C20 C21 0.2(4) . . . . ?
C19 C20 C21 C16 -0.2(4) . . . . ?
C19 C20 C21 C25 -179.7(2) . . . . ?
C20 C21 C25 C26 66.8(3) . . . . ?
C20 C21 C25 C27 -58.4(3) . . . . ?
C21 C16 C17 C18 0.7(4) . . . . ?
C21 C16 C17 C22 179.6(2) . . . . ?
C22 C17 C18 C19 -179.6(3) . . . . ?
C29 C30 C31 C32 1.4(5) . . . . ?
C30 C29 C34 C33 1.4(4) . . . . ?
C30 C31 C32 C33 -0.2(5) . . . . ?
C31 C32 C33 C34 -0.4(4) . . . . ?
C32 C33 C34 C29 -0.3(4) . . . . ?
C34 C29 C30 C31 -2.0(4) . . . . ?
C35 C36 C37 C38 0.4(4) . . . . ?
C36 C35 C40 C39 2.0(4) . . . . ?
C36 C37 C38 C39 1.5(4) . . . . ?
C37 C38 C39 C40 -1.7(4) . . . . ?
C38 C39 C40 C35 -0.1(4) . . . . ?
C40 C35 C36 C37 -2.1(4) . . . . ?
C41 C42 C43 C44 -1.3(5) . . . . ?
C42 C41 C46 C45 0.0(4) . . . . ?
C42 C43 C44 C45 0.8(5) . . . . ?
C43 C44 C45 C46 0.1(5) . . . . ?
C44 C45 C46 C41 -0.5(4) . . . . ?
C46 C41 C42 C43 0.9(4) . . . . ?
Ge2 C75 C76 C77 179.9(2) . . . . ?
Ge2 C75 C80 C79 -179.5(2) . . . . ?
Ge2 C81 C82 C83 -178.2(2) . . . . ?
Ge2 C81 C86 C85 178.0(2) . . . . ?
Ge2 C87 C88 C89 -175.9(3) . . . . ?
Ge2 C87 C92 C91 174.9(2) . . . . ?
Cu2 S3 C74 Ge2 163.15(10) . . . . ?
Cu2 S3 C74 S4 -21.9(2) . . . . ?
Cu2 S3 C74 S4A -3.4(3) . . . . ?
N3 C48 C49 N4 -0.1(3) . . . . ?
N3 C62 C63 C64 176.2(2) . . . . ?
N3 C62 C63 C68 -1.6(3) . . . . ?
N3 C62 C67 C66 -176.1(2) . . . . ?
N3 C62 C67 C71 6.8(3) . . . . ?
N4 C50 C51 C52 -178.9(2) . . . . ?
N4 C50 C51 C56 3.9(3) . . . . ?
N4 C50 C55 C54 177.9(2) . . . . ?
N4 C50 C55 C59 -1.4(3) . . . . ?
C47 N3 C48 C49 0.3(3) . . . . ?
C47 N3 C62 C63 -95.4(3) . . . . ?
C47 N3 C62 C67 81.6(3) . . . . ?
C47 N4 C49 C48 -0.1(3) . . . . ?
C47 N4 C50 C51 72.3(3) . . . . ?
C47 N4 C50 C55 -107.9(2) . . . . ?
C48 N3 C47 Cu2 179.40(16) . . . . ?
C48 N3 C47 N4 -0.3(2) . . . . ?
C48 N3 C62 C63 81.1(3) . . . . ?
C48 N3 C62 C67 -101.9(3) . . . . ?
C49 N4 C47 Cu2 -179.48(17) . . . . ?
C49 N4 C47 N3 0.2(2) . . . . ?
C49 N4 C50 C51 -100.0(3) . . . . ?
C49 N4 C50 C55 79.8(3) . . . . ?
C50 N4 C47 Cu2 7.2(3) . . . . ?
C50 N4 C47 N3 -173.13(19) . . . . ?
C50 N4 C49 C48 173.0(2) . . . . ?
C50 C51 C52 C53 0.4(4) . . . . ?
C50 C51 C56 C57 -130.8(3) . . . . ?
C50 C51 C56 C58 104.2(3) . . . . ?
C50 C55 C59 C60 104.8(4) . . . . ?
C50 C55 C59 C61 -131.1(3) . . . . ?
C51 C50 C55 C54 -2.3(3) . . . . ?
C51 C50 C55 C59 178.4(2) . . . . ?
C51 C52 C53 C54 -1.1(4) . . . . ?
C52 C51 C56 C57 52.0(3) . . . . ?
C52 C51 C56 C58 -72.9(3) . . . . ?
C52 C53 C54 C55 0.1(4) . . . . ?
C53 C54 C55 C50 1.5(3) . . . . ?
C53 C54 C55 C59 -179.1(2) . . . . ?
C54 C55 C59 C60 -74.5(4) . . . . ?
C54 C55 C59 C61 49.6(3) . . . . ?
C55 C50 C51 C52 1.3(4) . . . . ?
C55 C50 C51 C56 -175.9(2) . . . . ?
C56 C51 C52 C53 177.7(3) . . . . ?
C62 N3 C47 Cu2 -3.7(3) . . . . ?
C62 N3 C47 N4 176.62(19) . . . . ?
C62 N3 C48 C49 -176.5(2) . . . . ?
C62 C63 C64 C65 0.2(4) . . . . ?
C62 C63 C68 C69 109.3(3) . . . . ?
C62 C63 C68 C70 -125.6(3) . . . . ?
C62 C67 C71 C72 93.3(3) . . . . ?
C62 C67 C71 C73 -142.6(2) . . . . ?
C63 C62 C67 C66 0.8(3) . . . . ?
C63 C62 C67 C71 -176.3(2) . . . . ?
C63 C64 C65 C66 0.1(4) . . . . ?
C64 C63 C68 C69 -68.4(4) . . . . ?
C64 C63 C68 C70 56.7(3) . . . . ?
C64 C65 C66 C67 0.0(4) . . . . ?
C65 C66 C67 C62 -0.4(4) . . . . ?
C65 C66 C67 C71 176.7(2) . . . . ?
C66 C67 C71 C72 -83.6(3) . . . . ?
C66 C67 C71 C73 40.4(3) . . . . ?
C67 C62 C63 C64 -0.6(3) . . . . ?
C67 C62 C63 C68 -178.4(2) . . . . ?
C68 C63 C64 C65 178.0(2) . . . . ?
C75 C76 C77 C78 -0.8(4) . . . . ?
C76 C75 C80 C79 0.1(4) . . . . ?
C76 C77 C78 C79 0.9(5) . . . . ?
C77 C78 C79 C80 -0.4(5) . . . . ?
C78 C79 C80 C75 0.0(5) . . . . ?
C80 C75 C76 C77 0.3(4) . . . . ?
C81 C82 C83 C84 -0.3(5) . . . . ?
C82 C81 C86 C85 -2.0(4) . . . . ?
C82 C83 C84 C85 -1.1(5) . . . . ?
C83 C84 C85 C86 0.9(5) . . . . ?
C84 C85 C86 C81 0.7(4) . . . . ?
C86 C81 C82 C83 1.8(4) . . . . ?
C87 C88 C89 C90 0.9(6) . . . . ?
C88 C87 C92 C91 -2.3(4) . . . . ?
C88 C89 C90 C91 -2.2(5) . . . . ?
C89 C90 C91 C92 1.2(5) . . . . ?
C90 C91 C92 C87 1.1(5) . . . . ?
C92 C87 C88 C89 1.4(5) . . . . ?
